data_7227206
loop_
_publ_author_name
'Nanubolu, Jagadeesh Babu'
'Ravikumar, Krishnan'

_publ_section_title
;
 Designing a new cocrystal of olanzapine drug and observation of
 concomitant polymorphism in a ternary cocrystal system
;
_journal_issue 2
_journal_name_full CrystEngComm
_journal_page_first 355
_journal_paper_doi 10.1039/C6CE02227H
_journal_volume 19
_journal_year 2017
_chemical_formula_moiety 'C17 H20 N4 S, C6 H6 O2, C7 H8'
_chemical_formula_sum 'C30 H34 N4 O2 S'
_chemical_formula_weight 514.67
_chemical_name_common 'Olanzapine-hydroquinone-toluene form II'
_space_group_crystal_system triclinic
_space_group_IT_number 2
_space_group_name_Hall '-P 1'
_space_group_name_H-M_alt 'P -1'
_symmetry_space_group_name_Hall '-P 1'
_symmetry_space_group_name_H-M 'P -1'
_atom_sites_solution_hydrogens mixed
_audit_creation_method SHELXL-2014/7
_audit_update_record
;
2016-10-20 deposited with the CCDC.
2016-11-30 downloaded from the CCDC.
;
_cell_angle_alpha 88.561(2)
_cell_angle_beta 85.685(2)
_cell_angle_gamma 81.729(2)
_cell_formula_units_Z 2
_cell_length_a 9.3202(10)
_cell_length_b 10.5724(12)
_cell_length_c 14.7777(16)
_cell_measurement_reflns_used 3903
_cell_measurement_temperature 293(2)
_cell_measurement_theta_max 25.16
_cell_measurement_theta_min 2.37
_cell_volume 1436.8(3)
_computing_cell_refinement 'Bruker SMART'
_computing_data_collection 'Bruker SMART'
_computing_data_reduction 'Bruker SAINT'
_computing_molecular_graphics 'Bruker SHELXTL'
_computing_publication_material 'Bruker SHELXTL'
_computing_structure_refinement 'SHELXL-2014/7 (Sheldrick, 2014)'
_computing_structure_solution 'SHELXS-97 (Sheldrick, 1990)'
_diffrn_ambient_temperature 293(2)
_diffrn_measured_fraction_theta_full 0.997
_diffrn_measured_fraction_theta_max 0.993
_diffrn_measurement_device_type 'CCD area detector'
_diffrn_measurement_method 'phi and omega scans'
_diffrn_radiation_type MoK\a
_diffrn_radiation_wavelength 0.71073
_diffrn_reflns_av_R_equivalents 0.0265
_diffrn_reflns_av_unetI/netI 0.0342
_diffrn_reflns_Laue_measured_fraction_full 0.997
_diffrn_reflns_Laue_measured_fraction_max 0.993
_diffrn_reflns_limit_h_max 11
_diffrn_reflns_limit_h_min -11
_diffrn_reflns_limit_k_max 13
_diffrn_reflns_limit_k_min -13
_diffrn_reflns_limit_l_max 18
_diffrn_reflns_limit_l_min -18
_diffrn_reflns_number 15380
_diffrn_reflns_point_group_measured_fraction_full 0.997
_diffrn_reflns_point_group_measured_fraction_max 0.993
_diffrn_reflns_theta_full 25.242
_diffrn_reflns_theta_max 26.249
_diffrn_reflns_theta_min 1.947
_exptl_absorpt_coefficient_mu 0.145
_exptl_absorpt_correction_T_max 0.983
_exptl_absorpt_correction_T_min 0.942
_exptl_absorpt_correction_type multi-scan
_exptl_absorpt_process_details 'Bruker AXS SADABS program'
_exptl_crystal_colour yellow
_exptl_crystal_density_diffrn 1.190
_exptl_crystal_description plate
_exptl_crystal_F_000 548
_exptl_crystal_recrystallization_method 'Re-crystallisation from solvent: Toluene'
_exptl_crystal_size_max 0.410
_exptl_crystal_size_mid 0.380
_exptl_crystal_size_min 0.120
_refine_diff_density_max 0.338
_refine_diff_density_min -0.232
_refine_diff_density_rms 0.048
_refine_ls_extinction_method none
_refine_ls_goodness_of_fit_ref 1.054
_refine_ls_hydrogen_treatment mixed
_refine_ls_matrix_type full
_refine_ls_number_parameters 337
_refine_ls_number_reflns 5772
_refine_ls_number_restraints 57
_refine_ls_restrained_S_all 1.079
_refine_ls_R_factor_all 0.0865
_refine_ls_R_factor_gt 0.0611
_refine_ls_shift/su_max 0.000
_refine_ls_shift/su_mean 0.000
_refine_ls_structure_factor_coef Fsqd
_refine_ls_weighting_details 'w=1/[\s^2^(Fo^2^)+(0.0723P)^2^+0.6075P] where P=(Fo^2^+2Fc^2^)/3'
_refine_ls_weighting_scheme calc
_refine_ls_wR_factor_gt 0.1497
_refine_ls_wR_factor_ref 0.1644
_reflns_Friedel_coverage 0.000
_reflns_number_gt 4141
_reflns_number_total 5772
_reflns_threshold_expression 'I > 2\s(I)'
_cod_data_source_file c6ce02227h2.cif
_cod_data_source_block ba31m
_cod_depositor_comments 'Adding full bibliography for 7227206--7227207.cif.'
_cod_database_code 7227206
_shelx_shelxl_version_number 2014/7
_shelx_space_group_comment
;
The symmetry employed for this shelxl refinement is uniquely defined
by the following loop, which should always be used as a source of
symmetry information in preference to the above space-group names.
They are only intended as comments.
;
_shelx_estimated_absorpt_t_min 0.943
_shelx_estimated_absorpt_t_max 0.983

loop_
_space_group_symop_operation_xyz
'x, y, z'
'-x, -y, -z'

loop_
_atom_site_label
_atom_site_type_symbol
_atom_site_fract_x
_atom_site_fract_y
_atom_site_fract_z
_atom_site_U_iso_or_equiv
_atom_site_adp_type
_atom_site_occupancy
_atom_site_site_symmetry_order
_atom_site_calc_flag
_atom_site_refinement_flags_posn
_atom_site_refinement_flags_adp
C1 C 0.7626(2) 0.2728(2) 0.68008(16) 0.0444(6) Uani 1 1 d . .
C2 C 0.7852(3) 0.2073(3) 0.76124(18) 0.0584(7) Uani 1 1 d . .
H2 H 0.7220 0.2289 0.8120 0.070 Uiso 1 1 calc R U
C3 C 0.9002(3) 0.1104(3) 0.7679(2) 0.0657(8) Uani 1 1 d . .
H3 H 0.9146 0.0673 0.8229 0.079 Uiso 1 1 calc R U
C4 C 0.9938(3) 0.0777(3) 0.6926(2) 0.0612(7) Uani 1 1 d . .
H4 H 1.0730 0.0140 0.6968 0.073 Uiso 1 1 calc R U
C5 C 0.9691(3) 0.1401(2) 0.61130(18) 0.0501(6) Uani 1 1 d . .
H5 H 1.0305 0.1153 0.5604 0.060 Uiso 1 1 calc R U
C6 C 0.8552(2) 0.2391(2) 0.60290(15) 0.0415(5) Uani 1 1 d . .
C7 C 0.8034(2) 0.4111(2) 0.49741(15) 0.0386(5) Uani 1 1 d . .
C8 C 0.7707(2) 0.5108(2) 0.56658(14) 0.0385(5) Uani 1 1 d . .
C9 C 0.6877(2) 0.4906(2) 0.64457(15) 0.0423(5) Uani 1 1 d . .
C10 C 0.7497(3) 0.7120(2) 0.63130(17) 0.0494(6) Uani 1 1 d . .
C11 C 0.8068(2) 0.6379(2) 0.56105(16) 0.0432(5) Uani 1 1 d . .
H11 H 0.8647 0.6668 0.5131 0.052 Uiso 1 1 calc R U
C12 C 0.7612(4) 0.8493(3) 0.6479(2) 0.0716(8) Uani 1 1 d . .
H12A H 0.8268 0.8796 0.6019 0.107 Uiso 1 1 calc R U
H12B H 0.7972 0.8568 0.7064 0.107 Uiso 1 1 calc R U
H12C H 0.6670 0.8994 0.6460 0.107 Uiso 1 1 calc R U
C13 C 0.8520(3) 0.3603(2) 0.33582(15) 0.0498(6) Uani 1 1 d . .
H13A H 0.7674 0.3290 0.3152 0.060 Uiso 1 1 calc R U
H13B H 0.9169 0.2880 0.3578 0.060 Uiso 1 1 calc R U
C14 C 0.9284(3) 0.4256(3) 0.25805(17) 0.0547(7) Uani 1 1 d . .
H14A H 1.0173 0.4499 0.2780 0.066 Uiso 1 1 calc R U
H14B H 0.9548 0.3657 0.2089 0.066 Uiso 1 1 calc R U
C15 C 0.7137(3) 0.5633(3) 0.37612(16) 0.0518(6) Uani 1 1 d . .
H15A H 0.6851 0.6226 0.4254 0.062 Uiso 1 1 calc R U
H15B H 0.6265 0.5375 0.3548 0.062 Uiso 1 1 calc R U
C16 C 0.7936(3) 0.6274(3) 0.30011(17) 0.0580(7) Uani 1 1 d . .
H16A H 0.7313 0.7021 0.2790 0.070 Uiso 1 1 calc R U
H16B H 0.8789 0.6558 0.3223 0.070 Uiso 1 1 calc R U
C17 C 0.9218(3) 0.6026(3) 0.1520(2) 0.0771(9) Uani 1 1 d . .
H17A H 1.0057 0.6285 0.1762 0.116 Uiso 1 1 calc R U
H17B H 0.8618 0.6764 0.1295 0.116 Uiso 1 1 calc R U
H17C H 0.9523 0.5440 0.1034 0.116 Uiso 1 1 calc R U
N1 N 0.6452(2) 0.3739(2) 0.67352(14) 0.0477(5) Uani 1 1 d . .
H1N H 0.590(3) 0.382(2) 0.7210(18) 0.055(8) Uiso 1 1 d . .
N2 N 0.8321(2) 0.28935(18) 0.51479(12) 0.0417(5) Uani 1 1 d . .
N3 N 0.8077(2) 0.45100(19) 0.40870(12) 0.0436(5) Uani 1 1 d . .
N4 N 0.8385(2) 0.5397(2) 0.22408(13) 0.0497(5) Uani 1 1 d . .
S1 S 0.65037(7) 0.62721(7) 0.70902(4) 0.0544(2) Uani 1 1 d . .
C18 C 0.6193(3) 0.0518(2) 0.46095(17) 0.0497(6) Uani 1 1 d . .
C19 C 0.5890(3) -0.0650(2) 0.43361(18) 0.0541(6) Uani 1 1 d . .
H19 H 0.6491 -0.1093 0.3883 0.065 Uiso 1 1 calc R U
C20 C 0.5290(3) 0.1169(2) 0.52762(18) 0.0520(6) Uani 1 1 d . .
H20 H 0.5475 0.1959 0.5465 0.062 Uiso 1 1 calc R U
O1 O 0.7382(2) 0.0971(2) 0.41969(14) 0.0717(6) Uani 1 1 d . .
H1O H 0.761(4) 0.165(3) 0.449(2) 0.095(11) Uiso 1 1 d . .
C21 C 0.6060(3) 0.4662(3) -0.06633(18) 0.0693(9) Uani 1 1 d . .
H21 H 0.6796 0.4441 -0.1116 0.083 Uiso 1 1 calc R U
C22 C 0.5357(3) 0.5185(3) 0.08735(15) 0.0500(6) Uani 1 1 d . .
C23 C 0.6416(3) 0.4830(3) 0.02126(17) 0.0620(8) Uani 1 1 d . .
H23 H 0.7384 0.4699 0.0349 0.074 Uiso 1 1 calc R U
O2 O 0.5647(2) 0.5400(3) 0.17469(12) 0.0767(7) Uani 1 1 d . .
H2O H 0.660(4) 0.529(3) 0.182(2) 0.082(10) Uiso 1 1 d . .
C24 C 0.7276(12) -0.1611(9) -0.0495(5) 0.265(4) Uani 1 1 d . U
H24A H 0.6792 -0.2349 -0.0384 0.398 Uiso 1 1 calc R U
H24B H 0.8301 -0.1878 -0.0608 0.398 Uiso 1 1 calc R U
H24C H 0.6905 -0.1146 -0.1014 0.398 Uiso 1 1 calc R U
C25 C 0.7027(6) -0.0824(5) 0.0265(3) 0.188(2) Uani 1 1 d G U
C26 C 0.6041(5) -0.1180(4) 0.0943(4) 0.173(2) Uani 1 1 d G U
H26 H 0.5578 -0.1888 0.0867 0.208 Uiso 1 1 calc R U
C27 C 0.5748(5) -0.0476(6) 0.1734(3) 0.191(3) Uani 1 1 d G U
H27 H 0.5088 -0.0714 0.2188 0.229 Uiso 1 1 calc R U
C28 C 0.6441(6) 0.0583(5) 0.1847(3) 0.192(3) Uani 1 1 d G U
H28 H 0.6244 0.1054 0.2376 0.231 Uiso 1 1 calc R U
C29 C 0.7427(6) 0.0939(5) 0.1169(4) 0.214(3) Uani 1 1 d G U
H29 H 0.7890 0.1647 0.1244 0.257 Uiso 1 1 calc R U
C30 C 0.7720(5) 0.0235(6) 0.0378(3) 0.205(3) Uani 1 1 d G U
H30 H 0.8380 0.0473 -0.0076 0.246 Uiso 1 1 calc R U

loop_
_atom_site_aniso_label
_atom_site_aniso_U_11
_atom_site_aniso_U_22
_atom_site_aniso_U_33
_atom_site_aniso_U_23
_atom_site_aniso_U_13
_atom_site_aniso_U_12
C1 0.0407(13) 0.0491(14) 0.0467(13) -0.0019(11) -0.0028(10) -0.0176(11)
C2 0.0651(17) 0.0650(18) 0.0467(15) 0.0024(13) 0.0028(12) -0.0189(14)
C3 0.081(2) 0.0628(18) 0.0552(17) 0.0128(14) -0.0100(15) -0.0157(16)
C4 0.0637(17) 0.0502(16) 0.0691(18) 0.0078(14) -0.0082(14) -0.0055(13)
C5 0.0500(14) 0.0450(14) 0.0558(15) -0.0014(11) 0.0008(11) -0.0104(11)
C6 0.0395(12) 0.0429(13) 0.0453(13) -0.0020(10) -0.0043(10) -0.0155(10)
C7 0.0273(11) 0.0509(14) 0.0386(12) -0.0055(10) -0.0033(9) -0.0073(9)
C8 0.0322(11) 0.0466(13) 0.0370(12) -0.0034(10) -0.0072(9) -0.0039(9)
C9 0.0334(11) 0.0536(14) 0.0399(12) -0.0080(10) -0.0046(9) -0.0041(10)
C10 0.0511(14) 0.0492(14) 0.0482(14) -0.0064(11) -0.0122(11) -0.0023(11)
C11 0.0411(13) 0.0469(14) 0.0425(13) 0.0002(10) -0.0100(10) -0.0059(10)
C12 0.094(2) 0.0512(17) 0.0706(19) -0.0119(14) -0.0149(17) -0.0058(15)
C13 0.0576(15) 0.0528(15) 0.0383(13) -0.0069(11) -0.0026(11) -0.0052(12)
C14 0.0475(14) 0.0722(18) 0.0436(14) -0.0049(12) -0.0021(11) -0.0064(13)
C15 0.0480(14) 0.0630(16) 0.0427(13) -0.0083(12) -0.0149(11) 0.0047(12)
C16 0.0737(18) 0.0536(16) 0.0499(15) 0.0001(12) -0.0250(13) -0.0094(13)
C17 0.076(2) 0.103(3) 0.0588(18) 0.0208(17) -0.0111(15) -0.0368(19)
N1 0.0371(11) 0.0616(14) 0.0448(12) -0.0023(10) 0.0052(9) -0.0118(10)
N2 0.0401(10) 0.0454(12) 0.0409(10) -0.0045(9) -0.0027(8) -0.0106(9)
N3 0.0436(11) 0.0504(12) 0.0357(10) -0.0046(8) -0.0057(8) -0.0007(9)
N4 0.0474(12) 0.0668(14) 0.0383(11) 0.0031(10) -0.0100(9) -0.0162(10)
S1 0.0532(4) 0.0613(4) 0.0468(4) -0.0151(3) 0.0006(3) -0.0015(3)
C18 0.0491(14) 0.0448(14) 0.0569(15) -0.0068(11) -0.0046(12) -0.0110(11)
C19 0.0515(15) 0.0496(15) 0.0614(16) -0.0188(12) 0.0009(12) -0.0076(12)
C20 0.0546(15) 0.0369(13) 0.0664(16) -0.0140(12) -0.0091(12) -0.0087(11)
O1 0.0722(13) 0.0712(14) 0.0767(14) -0.0297(11) 0.0175(11) -0.0341(11)
C21 0.0421(14) 0.119(3) 0.0465(15) -0.0265(16) 0.0009(12) -0.0089(15)
C22 0.0421(13) 0.0776(18) 0.0326(12) -0.0074(11) -0.0042(10) -0.0142(12)
C23 0.0382(13) 0.097(2) 0.0506(15) -0.0172(15) -0.0114(11) -0.0011(14)
O2 0.0446(11) 0.152(2) 0.0366(10) -0.0237(11) -0.0031(8) -0.0218(12)
C24 0.379(11) 0.231(8) 0.165(6) -0.009(5) -0.050(7) 0.038(8)
C25 0.225(6) 0.189(5) 0.137(4) 0.047(4) -0.033(4) 0.019(5)
C26 0.166(5) 0.170(5) 0.171(5) 0.045(4) -0.024(4) 0.017(4)
C27 0.172(5) 0.203(6) 0.186(5) 0.016(5) -0.030(4) 0.014(4)
C28 0.182(6) 0.230(6) 0.160(5) 0.015(5) -0.046(4) 0.001(5)
C29 0.222(6) 0.257(6) 0.160(5) 0.042(5) -0.035(5) -0.020(5)
C30 0.240(6) 0.226(6) 0.151(5) 0.038(4) -0.022(5) -0.046(5)

loop_
_atom_type_symbol
_atom_type_description
_atom_type_scat_dispersion_real
_atom_type_scat_dispersion_imag
_atom_type_scat_source
C C 0.0033 0.0016 'International Tables Vol C Tables 4.2.6.8 and 6.1.1.4'
H H 0.0000 0.0000 'International Tables Vol C Tables 4.2.6.8 and 6.1.1.4'
N N 0.0061 0.0033 'International Tables Vol C Tables 4.2.6.8 and 6.1.1.4'
O O 0.0106 0.0060 'International Tables Vol C Tables 4.2.6.8 and 6.1.1.4'
S S 0.1246 0.1234 'International Tables Vol C Tables 4.2.6.8 and 6.1.1.4'

loop_
_geom_angle_atom_site_label_1
_geom_angle_atom_site_label_2
_geom_angle_atom_site_label_3
_geom_angle
_geom_angle_site_symmetry_1
_geom_angle_site_symmetry_3
C2 C1 C6 119.9(2) . .
C2 C1 N1 120.9(2) . .
C6 C1 N1 119.1(2) . .
C3 C2 C1 120.9(3) . .
C2 C3 C4 119.6(3) . .
C5 C4 C3 119.5(3) . .
C4 C5 C6 122.0(2) . .
C5 C6 C1 117.9(2) . .
C5 C6 N2 117.4(2) . .
C1 C6 N2 124.4(2) . .
N2 C7 N3 118.3(2) . .
N2 C7 C8 124.8(2) . .
N3 C7 C8 116.9(2) . .
C9 C8 C11 111.8(2) . .
C9 C8 C7 120.4(2) . .
C11 C8 C7 127.6(2) . .
C8 C9 N1 125.7(2) . .
C8 C9 S1 111.30(18) . .
N1 C9 S1 122.87(17) . .
C11 C10 C12 129.3(3) . .
C11 C10 S1 110.79(19) . .
C12 C10 S1 119.9(2) . .
C10 C11 C8 114.1(2) . .
N3 C13 C14 109.3(2) . .
N4 C14 C13 112.7(2) . .
N3 C15 C16 109.7(2) . .
N4 C16 C15 111.1(2) . .
C9 N1 C1 114.08(19) . .
C7 N2 C6 123.01(19) . .
C7 N3 C13 120.8(2) . .
C7 N3 C15 123.05(19) . .
C13 N3 C15 110.72(18) . .
C14 N4 C16 108.57(18) . .
C14 N4 C17 110.0(2) . .
C16 N4 C17 110.2(2) . .
C9 S1 C10 91.95(12) . .
O1 C18 C20 123.2(2) . .
O1 C18 C19 117.8(2) . .
C20 C18 C19 119.0(2) . .
C20 C19 C18 121.1(2) 2_656 .
C18 C20 C19 120.0(2) . 2_656
C22 C21 C23 120.9(2) 2_665 .
C23 C22 C21 118.9(2) . 2_665
C23 C22 O2 122.8(2) . .
C21 C22 O2 118.4(2) 2_665 .
C22 C23 C21 120.2(2) . .
C26 C25 C30 120.0 . .
C26 C25 C24 115.7(6) . .
C30 C25 C24 124.3(6) . .
C27 C26 C25 120.0 . .
C26 C27 C28 120.0 . .
C29 C28 C27 120.0 . .
C30 C29 C28 120.0 . .
C29 C30 C25 120.0 . .

loop_
_geom_bond_atom_site_label_1
_geom_bond_atom_site_label_2
_geom_bond_distance
_geom_bond_site_symmetry_2
C1 C2 1.385(4) .
C1 C6 1.399(3) .
C1 N1 1.422(3) .
C2 C3 1.379(4) .
C3 C4 1.381(4) .
C4 C5 1.374(4) .
C5 C6 1.390(3) .
C6 N2 1.414(3) .
C7 N2 1.299(3) .
C7 N3 1.366(3) .
C7 C8 1.471(3) .
C8 C9 1.368(3) .
C8 C11 1.431(3) .
C9 N1 1.397(3) .
C9 S1 1.729(2) .
C10 C11 1.346(3) .
C10 C12 1.498(4) .
C10 S1 1.734(3) .
C13 N3 1.456(3) .
C13 C14 1.511(3) .
C14 N4 1.467(3) .
C15 N3 1.464(3) .
C15 C16 1.502(4) .
C16 N4 1.472(3) .
C17 N4 1.472(3) .
C18 O1 1.366(3) .
C18 C20 1.377(3) .
C18 C19 1.382(3) .
C19 C20 1.379(3) 2_656
C20 C19 1.379(3) 2_656
C21 C22 1.365(4) 2_665
C21 C23 1.382(3) .
C22 C23 1.355(3) .
C22 C21 1.365(4) 2_665
C22 O2 1.369(3) .
C24 C25 1.400(8) .
C25 C26 1.3900 .
C25 C30 1.3900 .
C26 C27 1.3900 .
C27 C28 1.3900 .
C28 C29 1.3900 .
C29 C30 1.3900 .

loop_
_geom_hbond_atom_site_label_D
_geom_hbond_atom_site_label_H
_geom_hbond_atom_site_label_A
_geom_hbond_distance_DH
_geom_hbond_distance_HA
_geom_hbond_distance_DA
_geom_hbond_angle_DHA
_geom_hbond_site_symmetry_A
O2 H2O N4 0.90(3) 1.84(3) 2.706(3) 163(3) .
O1 H1O N2 0.91(4) 1.88(4) 2.777(3) 172(3) .
N1 H1N O2 0.84(3) 2.13(3) 2.936(3) 162(2) 2_666
C15 H15B N1 0.97 2.63 3.446(3) 141.8 2_666
